data_4067292
loop_
_publ_author_name
'Lennartson, Anders'
'Hedstr\"om, Anna'
'H\%akansson, Mikael'

_publ_section_title
;
 Toward Total Spontaneous Resolution ofsec-Butylzinc Complexes
;
_journal_issue 1
_journal_name_full Organometallics
_journal_page_first 177
_journal_paper_doi 10.1021/om9007828
_journal_volume 29
_journal_year 2010
_chemical_formula_moiety 'C20 H32 N2 Zn'
_chemical_formula_sum 'C20 H32 N2 Zn'
_chemical_formula_weight 365.85
_chemical_name_systematic bis(2-methylpyridine)-bis(s-butyl)-zinc
_space_group_IT_number 15
_symmetry_cell_setting monoclinic
_symmetry_Int_Tables_number 15
_symmetry_space_group_name_Hall '-C 2yc'
_symmetry_space_group_name_H-M 'C 1 2/c 1'
_atom_sites_solution_hydrogens geom
_atom_sites_solution_primary direct
_atom_sites_solution_secondary difmap
_audit_creation_method SHELXL-97
_cell_angle_alpha 90.00
_cell_angle_beta 115.960(7)
_cell_angle_gamma 90.00
_cell_formula_units_Z 4
_cell_length_a 15.794(4)
_cell_length_b 7.8917(13)
_cell_length_c 17.541(4)
_cell_measurement_reflns_used 6052
_cell_measurement_temperature 100(2)
_cell_measurement_theta_max 25.50
_cell_measurement_theta_min 3.47
_cell_volume 1965.7(8)
_computing_cell_refinement 'CrystalClear(Rigaku, 2000)'
_computing_data_collection 'CrystalClear(Rigaku, 2000)'
_computing_data_reduction 'CrystalClear(Rigaku, 2000)'
_computing_molecular_graphics 'ORTEP-3 and PLUTON'
_computing_publication_material SHELXL-97
_computing_structure_refinement SHELXL-97
_computing_structure_solution SIR92
_diffrn_ambient_temperature 100(2)
_diffrn_detector_area_resol_mean 105
_diffrn_measured_fraction_theta_full 0.939
_diffrn_measured_fraction_theta_max 0.941
_diffrn_measurement_device_type 'Rigaku R-AXIS IIC image-plate system'
_diffrn_measurement_method \f
_diffrn_radiation_monochromator graphite
_diffrn_radiation_probe x-ray
_diffrn_radiation_type MoK\a
_diffrn_radiation_wavelength 0.71073
_diffrn_reflns_av_R_equivalents 0.0355
_diffrn_reflns_av_sigmaI/netI 0.0271
_diffrn_reflns_limit_h_max 19
_diffrn_reflns_limit_h_min -19
_diffrn_reflns_limit_k_max 9
_diffrn_reflns_limit_k_min -9
_diffrn_reflns_limit_l_max 21
_diffrn_reflns_limit_l_min -19
_diffrn_reflns_number 6052
_diffrn_reflns_theta_full 25.00
_diffrn_reflns_theta_max 25.50
_diffrn_reflns_theta_min 3.47
_diffrn_source 'rotating anode X-ray tube'
_diffrn_source_type RU-H3R
_diffrn_standards_decay_% 0
_diffrn_standards_interval_count 0
_diffrn_standards_interval_time 0
_diffrn_standards_number 0
_exptl_absorpt_coefficient_mu 1.251
_exptl_absorpt_correction_T_max 0.880
_exptl_absorpt_correction_T_min 0.537
_exptl_absorpt_correction_type multi-scan
_exptl_absorpt_process_details '(CrystalClear; Rigaku, 2000)'
_exptl_crystal_colour yellow
_exptl_crystal_density_diffrn 1.236
_exptl_crystal_density_method 'not measured'
_exptl_crystal_description plate
_exptl_crystal_F_000 784
_exptl_crystal_size_max 0.4
_exptl_crystal_size_mid 0.4
_exptl_crystal_size_min 0.1
_refine_diff_density_max 0.766
_refine_diff_density_min -0.396
_refine_diff_density_rms 0.057
_refine_ls_extinction_method none
_refine_ls_goodness_of_fit_ref 1.072
_refine_ls_hydrogen_treatment constr
_refine_ls_matrix_type full
_refine_ls_number_parameters 108
_refine_ls_number_reflns 1727
_refine_ls_number_restraints 0
_refine_ls_restrained_S_all 1.072
_refine_ls_R_factor_all 0.0321
_refine_ls_R_factor_gt 0.0310
_refine_ls_shift/su_max 0.000
_refine_ls_shift/su_mean 0.000
_refine_ls_structure_factor_coef Fsqd
_refine_ls_weighting_details 'calc w=1/[\s^2^(Fo^2^)+(0.0419P)^2^+3.2719P] where P=(Fo^2^+2Fc^2^)/3'
_refine_ls_weighting_scheme calc
_refine_ls_wR_factor_gt 0.0792
_refine_ls_wR_factor_ref 0.0796
_reflns_number_gt 1669
_reflns_number_total 1727
_reflns_threshold_expression >2sigma(I)
_cod_data_source_file om9007828_si_001.cif
_cod_data_source_block two
_cod_original_sg_symbol_H-M 'C 2/c'
_cod_database_code 4067292

loop_
_symmetry_equiv_pos_as_xyz
'x, y, z'
'-x, y, -z+1/2'
'x+1/2, y+1/2, z'
'-x+1/2, y+1/2, -z+1/2'
'-x, -y, -z'
'x, -y, z-1/2'
'-x+1/2, -y+1/2, -z'
'x+1/2, -y+1/2, z-1/2'

loop_
_atom_site_label
_atom_site_type_symbol
_atom_site_fract_x
_atom_site_fract_y
_atom_site_fract_z
_atom_site_U_iso_or_equiv
_atom_site_adp_type
_atom_site_occupancy
_atom_site_symmetry_multiplicity
_atom_site_calc_flag
_atom_site_refinement_flags
C1 C 0.49161(16) 0.6057(3) 0.59987(16) 0.0297(5) Uani 1 1 d .
H1A H 0.4469 0.6793 0.6065 0.044 Uiso 1 1 calc R
H1B H 0.4597 0.5074 0.5680 0.044 Uiso 1 1 calc R
H1C H 0.5215 0.6646 0.5703 0.044 Uiso 1 1 calc R
C2 C 0.56805(15) 0.5498(3) 0.68952(15) 0.0214(4) Uani 1 1 d .
H2 H 0.6111 0.4696 0.6819 0.026 Uiso 1 1 calc R
C3 C 0.62400(15) 0.7046(3) 0.73673(15) 0.0264(5) Uani 1 1 d .
H3A H 0.6417 0.7695 0.6990 0.032 Uiso 1 1 calc R
H3B H 0.5841 0.7758 0.7524 0.032 Uiso 1 1 calc R
C4 C 0.71215(18) 0.6603(3) 0.81596(15) 0.0315(5) Uani 1 1 d .
H4A H 0.6950 0.6019 0.8551 0.047 Uiso 1 1 calc R
H4B H 0.7455 0.7623 0.8418 0.047 Uiso 1 1 calc R
H4C H 0.7518 0.5887 0.8011 0.047 Uiso 1 1 calc R
C5 C 0.42522(14) 0.1285(2) 0.60850(12) 0.0158(4) Uani 1 1 d .
C6 C 0.35646(15) 0.0247(3) 0.54889(13) 0.0197(4) Uani 1 1 d .
H6 H 0.3711 -0.0421 0.5126 0.024 Uiso 1 1 calc R
C7 C 0.26672(15) 0.0213(3) 0.54379(13) 0.0218(4) Uani 1 1 d .
H7 H 0.2205 -0.0473 0.5042 0.026 Uiso 1 1 calc R
C8 C 0.24676(14) 0.1220(3) 0.59881(13) 0.0196(4) Uani 1 1 d .
H8 H 0.1873 0.1211 0.5976 0.023 Uiso 1 1 calc R
C9 C 0.31761(13) 0.2235(3) 0.65535(12) 0.0174(4) Uani 1 1 d .
H9 H 0.3040 0.2919 0.6917 0.021 Uiso 1 1 calc R
C10 C 0.52413(14) 0.1300(3) 0.61698(13) 0.0205(4) Uani 1 1 d .
H10A H 0.5359 0.2359 0.5963 0.031 Uiso 1 1 calc R
H10B H 0.5319 0.0387 0.5845 0.031 Uiso 1 1 calc R
H10C H 0.5678 0.1165 0.6755 0.031 Uiso 1 1 calc R
N1 N 0.40542(11) 0.2293(2) 0.66087(10) 0.0151(3) Uani 1 1 d .
Zn1 Zn 0.5000 0.42795(4) 0.7500 0.01449(14) Uani 1 2 d S

loop_
_atom_site_aniso_label
_atom_site_aniso_U_11
_atom_site_aniso_U_22
_atom_site_aniso_U_33
_atom_site_aniso_U_23
_atom_site_aniso_U_13
_atom_site_aniso_U_12
C1 0.0232(11) 0.0267(11) 0.0446(14) 0.0112(10) 0.0200(10) 0.0061(9)
C2 0.0217(10) 0.0162(9) 0.0360(12) 0.0057(8) 0.0216(9) 0.0039(8)
C3 0.0282(11) 0.0201(10) 0.0412(13) 0.0003(9) 0.0248(10) -0.0014(9)
C4 0.0398(13) 0.0260(12) 0.0334(12) -0.0074(9) 0.0204(11) -0.0094(10)
C5 0.0179(9) 0.0140(9) 0.0178(9) 0.0044(7) 0.0098(8) 0.0029(7)
C6 0.0243(10) 0.0197(10) 0.0174(10) 0.0000(8) 0.0112(8) 0.0024(8)
C7 0.0208(10) 0.0230(10) 0.0191(10) -0.0012(8) 0.0066(8) -0.0047(8)
C8 0.0148(9) 0.0233(10) 0.0226(10) 0.0032(8) 0.0099(8) -0.0007(8)
C9 0.0174(9) 0.0169(9) 0.0217(10) 0.0021(7) 0.0121(8) 0.0015(7)
C10 0.0184(10) 0.0221(10) 0.0251(11) -0.0022(8) 0.0135(8) 0.0022(8)
N1 0.0152(8) 0.0147(8) 0.0181(8) 0.0019(6) 0.0098(6) 0.0009(6)
Zn1 0.01340(19) 0.01279(19) 0.0233(2) 0.000 0.01361(14) 0.000

loop_
_atom_type_symbol
_atom_type_description
_atom_type_scat_dispersion_real
_atom_type_scat_dispersion_imag
_atom_type_scat_source
C C 0.0033 0.0016 'International Tables Vol C Tables 4.2.6.8 and 6.1.1.4'
H H 0.0000 0.0000 'International Tables Vol C Tables 4.2.6.8 and 6.1.1.4'
N N 0.0061 0.0033 'International Tables Vol C Tables 4.2.6.8 and 6.1.1.4'
Zn Zn 0.2839 1.4301 'International Tables Vol C Tables 4.2.6.8 and 6.1.1.4'

loop_
_geom_angle_atom_site_label_1
_geom_angle_atom_site_label_2
_geom_angle_atom_site_label_3
_geom_angle
_geom_angle_site_symmetry_1
_geom_angle_site_symmetry_3
C2 C1 H1A 109.5 . .
C2 C1 H1B 109.5 . .
H1A C1 H1B 109.5 . .
C2 C1 H1C 109.5 . .
H1A C1 H1C 109.5 . .
H1B C1 H1C 109.5 . .
C3 C2 C1 109.14(17) . .
C3 C2 Zn1 113.94(15) . .
C1 C2 Zn1 107.63(14) . .
C3 C2 H2 108.7 . .
C1 C2 H2 108.7 . .
Zn1 C2 H2 108.7 . .
C4 C3 C2 113.27(19) . .
C4 C3 H3A 108.9 . .
C2 C3 H3A 108.9 . .
C4 C3 H3B 108.9 . .
C2 C3 H3B 108.9 . .
H3A C3 H3B 107.7 . .
C3 C4 H4A 109.5 . .
C3 C4 H4B 109.5 . .
H4A C4 H4B 109.5 . .
C3 C4 H4C 109.5 . .
H4A C4 H4C 109.5 . .
H4B C4 H4C 109.5 . .
N1 C5 C6 121.25(18) . .
N1 C5 C10 117.91(17) . .
C6 C5 C10 120.84(18) . .
C7 C6 C5 119.99(19) . .
C7 C6 H6 120.0 . .
C5 C6 H6 120.0 . .
C6 C7 C8 118.84(19) . .
C6 C7 H7 120.6 . .
C8 C7 H7 120.6 . .
C9 C8 C7 118.18(18) . .
C9 C8 H8 120.9 . .
C7 C8 H8 120.9 . .
N1 C9 C8 123.78(18) . .
N1 C9 H9 118.1 . .
C8 C9 H9 118.1 . .
C5 C10 H10A 109.5 . .
C5 C10 H10B 109.5 . .
H10A C10 H10B 109.5 . .
C5 C10 H10C 109.5 . .
H10A C10 H10C 109.5 . .
H10B C10 H10C 109.5 . .
C9 N1 C5 117.93(17) . .
C9 N1 Zn1 114.93(13) . .
C5 N1 Zn1 126.87(13) . .
C2 Zn1 C2 124.07(12) . 2_656
C2 Zn1 N1 107.78(8) . .
C2 Zn1 N1 110.27(7) 2_656 .
C2 Zn1 N1 110.27(7) . 2_656
C2 Zn1 N1 107.78(8) 2_656 2_656
N1 Zn1 N1 91.94(8) . 2_656

loop_
_geom_bond_atom_site_label_1
_geom_bond_atom_site_label_2
_geom_bond_distance
_geom_bond_site_symmetry_2
C1 C2 1.569(3) .
C1 H1A 0.9600 .
C1 H1B 0.9600 .
C1 H1C 0.9600 .
C2 C3 1.523(3) .
C2 Zn1 2.050(2) .
C2 H2 0.9800 .
C3 C4 1.516(3) .
C3 H3A 0.9700 .
C3 H3B 0.9700 .
C4 H4A 0.9600 .
C4 H4B 0.9600 .
C4 H4C 0.9600 .
C5 N1 1.351(3) .
C5 C6 1.396(3) .
C5 C10 1.503(3) .
C6 C7 1.381(3) .
C6 H6 0.9300 .
C7 C8 1.389(3) .
C7 H7 0.9300 .
C8 C9 1.381(3) .
C8 H8 0.9300 .
C9 N1 1.348(3) .
C9 H9 0.9300 .
C10 H10A 0.9600 .
C10 H10B 0.9600 .
C10 H10C 0.9600 .
N1 Zn1 2.2561(17) .
Zn1 C2 2.050(2) 2_656
Zn1 N1 2.2561(17) 2_656
